data_7044421
loop_
_publ_author_name
'Gatus, Mark'
'Bhadbhade, Mohan'
'Messerle, Barbara A.'

_publ_section_title
;
 Highly Versatile Heteroditopic Ligand Scaffolds for Accommodating Group
 8, 9 &amp; 11 Heterobimetallic Complexes
;
_journal_name_full 'Dalton Trans.'
_journal_paper_doi 10.1039/C7DT02854G
_journal_year 2017
_chemical_formula_sum 'C34 H40 Au Cl N6 O'
_chemical_formula_weight 781.13
_chemical_name_systematic
;
 ?
;
_space_group_crystal_system monoclinic
_space_group_IT_number 14
_space_group_name_Hall '-P 2yn'
_space_group_name_H-M_alt 'P 1 21/n 1'
_symmetry_space_group_name_Hall '-P 2yn'
_symmetry_space_group_name_H-M 'P 1 21/n 1'
_atom_sites_solution_hydrogens geom
_audit_creation_method SHELXL-2013
_audit_update_record
;
2016-12-16 deposited with the CCDC.
2017-10-05 downloaded from the CCDC.
;
_cell_angle_alpha 90
_cell_angle_beta 95.433(4)
_cell_angle_gamma 90
_cell_formula_units_Z 4
_cell_length_a 9.9529(9)
_cell_length_b 12.3931(11)
_cell_length_c 30.588(3)
_cell_measurement_reflns_used 9936
_cell_measurement_temperature 150(2)
_cell_measurement_theta_max 30.594
_cell_measurement_theta_min 2.631
_cell_volume 3756.0(6)
_computing_cell_refinement '<i>APEX2 </i>(Bruker, 2007)'
_computing_data_collection '<i>APEX2 </i>(Bruker, 2007)'
_computing_data_reduction '<i>APEX2 </i>(Bruker, 2007)'
_computing_molecular_graphics '<i>SHELXTL-Plus</i> (Sheldrick, 2008)'
_computing_structure_refinement 'SHELXL-2013 (Sheldrick, 2013)'
_computing_structure_solution '<i>SHELXS-97</i> (Sheldrick, 2008)'
_diffrn_ambient_temperature 150(2)
_diffrn_measured_fraction_theta_full 0.944
_diffrn_measured_fraction_theta_max 0.970
_diffrn_measurement_device_type 'Bruker kappa APEXII CCD Diffractometer'
_diffrn_measurement_method '\f scans, and \w scans with \k offsets'
_diffrn_radiation_monochromator graphite
_diffrn_radiation_source 'fine-focus sealed tube'
_diffrn_radiation_type MoK\a
_diffrn_radiation_wavelength 0.71073
_diffrn_reflns_av_R_equivalents 0.0265
_diffrn_reflns_av_unetI/netI 0.0329
_diffrn_reflns_Laue_measured_fraction_full 0.944
_diffrn_reflns_Laue_measured_fraction_max 0.970
_diffrn_reflns_limit_h_max 11
_diffrn_reflns_limit_h_min -11
_diffrn_reflns_limit_k_max 9
_diffrn_reflns_limit_k_min -14
_diffrn_reflns_limit_l_max 36
_diffrn_reflns_limit_l_min -16
_diffrn_reflns_number 19350
_diffrn_reflns_point_group_measured_fraction_full 0.944
_diffrn_reflns_point_group_measured_fraction_max 0.970
_diffrn_reflns_theta_full 25.242
_diffrn_reflns_theta_max 25.000
_diffrn_reflns_theta_min 2.667
_exptl_absorpt_coefficient_mu 4.020
_exptl_absorpt_correction_T_max 0.646
_exptl_absorpt_correction_T_min 0.383
_exptl_absorpt_correction_type multi-scan
_exptl_absorpt_process_details 'SADABS (Bruker, 2001)'
_exptl_crystal_colour yellow
_exptl_crystal_density_diffrn 1.381
_exptl_crystal_description 'rectangular rod like'
_exptl_crystal_F_000 1560
_exptl_crystal_size_max 0.295
_exptl_crystal_size_mid 0.255
_exptl_crystal_size_min 0.119
_refine_diff_density_max 1.429
_refine_diff_density_min -3.241
_refine_diff_density_rms 0.110
_refine_ls_extinction_method none
_refine_ls_goodness_of_fit_ref 1.203
_refine_ls_hydrogen_treatment constr
_refine_ls_matrix_type full
_refine_ls_number_parameters 397
_refine_ls_number_reflns 6407
_refine_ls_number_restraints 0
_refine_ls_restrained_S_all 1.203
_refine_ls_R_factor_all 0.0493
_refine_ls_R_factor_gt 0.0425
_refine_ls_shift/su_max 0.001
_refine_ls_shift/su_mean 0.000
_refine_ls_structure_factor_coef Fsqd
_refine_ls_weighting_details 'w=1/[\s^2^(Fo^2^)+(0.0125P)^2^+18.1370P] where P=(Fo^2^+2Fc^2^)/3'
_refine_ls_weighting_scheme calc
_refine_ls_wR_factor_gt 0.0815
_refine_ls_wR_factor_ref 0.0833
_reflns_Friedel_coverage 0.000
_reflns_number_gt 5771
_reflns_number_total 6407
_reflns_threshold_expression 'I > 2\s(I)'
_cod_data_source_file c7dt02854g2.cif
_cod_data_source_block mark7_renamed_sqd
_cod_depositor_comments
;
The following automatic conversions were performed:

'_exptl_absorpt_correction_type' value 'Multi-scan' changed to
'multi-scan' according to
/home/data/users/saulius/crontab/automatic-downloads/rss-feeds/RSC/lib/dictionaries/cif_core.dic
dictionary named 'cif_core.dic' version 2.4.2 from 2011-04-26.

Automatic conversion script
Id: cif_fix_values 4973 2017-02-22 13:04:09Z antanas 
;
_cod_database_code 7044421
_shelx_space_group_comment
;
The symmetry employed for this shelxl refinement is uniquely defined
by the following loop, which should always be used as a source of
symmetry information in preference to the above space-group names.
They are only intended as comments.
;
_shelx_estimated_absorpt_t_min 0.383
_shelx_estimated_absorpt_t_max 0.646
_shelxl_version_number 2013-4

loop_
_space_group_symop_operation_xyz
'x, y, z'
'-x+1/2, y+1/2, -z+1/2'
'-x, -y, -z'
'x-1/2, -y-1/2, z-1/2'

loop_
_atom_site_label
_atom_site_type_symbol
_atom_site_fract_x
_atom_site_fract_y
_atom_site_fract_z
_atom_site_U_iso_or_equiv
_atom_site_adp_type
_atom_site_occupancy
_atom_site_site_symmetry_order
_atom_site_calc_flag
_atom_site_refinement_flags_posn
_atom_site_refinement_flags_adp
Au1 Au 0.52418(2) -0.13994(2) 0.13544(2) 0.02766(8) Uani 1 1 d . .
Cl1 Cl 0.75149(15) -0.11107(16) 0.13723(5) 0.0454(4) Uani 1 1 d . .
N5 N 0.2263(4) -0.1447(4) 0.10405(14) 0.0240(10) Uani 1 1 d . .
C1A C 0.3262(6) -0.1651(4) 0.13667(17) 0.0212(12) Uani 1 1 d . .
N6 N 0.2658(5) -0.2051(4) 0.16958(15) 0.0319(12) Uani 1 1 d . .
C1C C 0.1290(7) -0.2094(6) 0.1590(2) 0.0395(16) Uani 1 1 d . .
H1C H 0.0657 -0.2339 0.1772 0.047 Uiso 1 1 calc R U
C1B C 0.1027(6) -0.1726(5) 0.1186(2) 0.0348(15) Uani 1 1 d . .
H1B H 0.0183 -0.1666 0.1029 0.042 Uiso 1 1 calc R U
C1D C 0.3343(8) -0.2367(6) 0.2118(2) 0.0441(17) Uani 1 1 d . .
H1DA H 0.4045 -0.2874 0.2073 0.066 Uiso 1 1 calc R U
H1DB H 0.2706 -0.2695 0.2294 0.066 Uiso 1 1 calc R U
H1DC H 0.3728 -0.1741 0.2266 0.066 Uiso 1 1 calc R U
C2' C 0.4195(5) 0.1353(5) 0.17365(17) 0.0268(12) Uani 1 1 d . .
H2' H 0.4536 0.0671 0.1628 0.032 Uiso 1 1 calc R U
C5* C 0.1726(6) 0.1535(6) 0.1835(2) 0.0416(17) Uani 1 1 d . .
H5* H 0.1507 0.2131 0.1658 0.050 Uiso 1 1 calc R U
N3 N 0.2945(5) 0.1104(4) 0.19264(15) 0.0294(11) Uani 1 1 d . .
N3B N 0.2939(7) 0.0243(5) 0.21951(19) 0.0493(16) Uani 1 1 d . .
C3* C 0.1666(8) 0.0147(6) 0.2270(3) 0.054(2) Uani 1 1 d . .
H3* H 0.1347 -0.0383 0.2450 0.065 Uiso 1 1 calc R U
C4* C 0.0855(8) 0.0922(7) 0.2054(2) 0.054(2) Uani 1 1 d . .
H4* H -0.0073 0.1009 0.2056 0.065 Uiso 1 1 calc R U
N1 N 0.5217(5) 0.1749(4) 0.20751(15) 0.0300(12) Uani 1 1 d . .
N2 N 0.4963(5) 0.2568(4) 0.23473(16) 0.0373(13) Uani 1 1 d . .
C3' C 0.6140(8) 0.2733(7) 0.2575(2) 0.056(2) Uani 1 1 d . .
H3' H 0.6285 0.3249 0.2795 0.067 Uiso 1 1 calc R U
C4' C 0.7125(8) 0.2052(10) 0.2449(3) 0.083(3) Uani 1 1 d . .
H4' H 0.8026 0.2025 0.2561 0.099 Uiso 1 1 calc R U
C5' C 0.6494(7) 0.1425(8) 0.2124(2) 0.065(2) Uani 1 1 d . .
H5' H 0.6882 0.0881 0.1969 0.078 Uiso 1 1 calc R U
C4 C 0.2389(5) -0.1007(5) 0.06159(17) 0.0227(12) Uani 1 1 d . .
C3 C 0.2003(5) -0.1628(4) 0.02491(17) 0.0227(12) Uani 1 1 d . .
H3 H 0.1743 -0.2342 0.0283 0.027 Uiso 1 1 calc R U
C2 C 0.2003(5) -0.1190(4) -0.01678(17) 0.0233(13) Uani 1 1 d . .
C1 C 0.2370(5) -0.0122(5) -0.02021(17) 0.0233(12) Uani 1 1 d . .
H1 H 0.2355 0.0180 -0.0481 0.028 Uiso 1 1 calc R U
C8 C 0.3807(6) 0.3316(5) 0.05870(19) 0.0310(14) Uani 1 1 d . .
H8 H 0.3752 0.3728 0.0332 0.037 Uiso 1 1 calc R U
C7 C 0.4229(6) 0.3825(4) 0.0986(2) 0.0310(14) Uani 1 1 d . .
C6 C 0.4321(6) 0.3176(5) 0.13619(19) 0.0296(13) Uani 1 1 d . .
H6 H 0.4618 0.3482 0.1632 0.036 Uiso 1 1 calc R U
C5 C 0.3987(5) 0.2103(5) 0.13448(17) 0.0236(12) Uani 1 1 d . .
C9C C 0.3156(5) 0.1706(4) 0.01034(16) 0.0222(12) Uani 1 1 d . .
C13 C 0.3468(5) 0.2242(5) 0.05525(17) 0.0239(12) Uani 1 1 d . .
C12 C 0.3532(5) 0.1657(4) 0.09392(17) 0.0210(12) Uani 1 1 d . .
C11 C 0.2793(5) 0.0052(4) 0.05727(16) 0.0195(11) Uani 1 1 d . .
C10 C 0.2764(5) 0.0528(5) 0.01601(17) 0.0219(12) Uani 1 1 d . .
O1 O 0.3175(4) 0.0585(3) 0.09587(11) 0.0238(8) Uani 1 1 d . .
C15 C 0.1629(6) -0.1863(5) -0.05843(18) 0.0295(13) Uani 1 1 d . .
C16A C 0.1327(7) -0.3039(5) -0.0477(2) 0.0421(16) Uani 1 1 d . .
H16A H 0.2095 -0.3349 -0.0309 0.063 Uiso 1 1 calc R U
H16B H 0.1138 -0.3437 -0.0745 0.063 Uiso 1 1 calc R U
H16C H 0.0559 -0.3069 -0.0310 0.063 Uiso 1 1 calc R U
C16B C 0.0362(6) -0.1357(7) -0.0833(2) 0.0489(19) Uani 1 1 d . .
H16D H -0.0344 -0.1310 -0.0641 0.073 Uiso 1 1 calc R U
H16E H 0.0067 -0.1798 -0.1082 0.073 Uiso 1 1 calc R U
H16F H 0.0575 -0.0647 -0.0932 0.073 Uiso 1 1 calc R U
C16C C 0.2781(6) -0.1837(6) -0.0884(2) 0.0404(16) Uani 1 1 d . .
H16G H 0.2995 -0.1102 -0.0948 0.061 Uiso 1 1 calc R U
H16H H 0.2507 -0.2210 -0.1153 0.061 Uiso 1 1 calc R U
H16I H 0.3563 -0.2184 -0.0739 0.061 Uiso 1 1 calc R U
C17 C 0.4641(8) 0.5023(5) 0.0998(2) 0.0434(17) Uani 1 1 d . .
C18C C 0.3486(10) 0.5704(6) 0.0763(3) 0.070(3) Uani 1 1 d . .
H18A H 0.3236 0.5411 0.0477 0.105 Uiso 1 1 calc R U
H18B H 0.3784 0.6436 0.0736 0.105 Uiso 1 1 calc R U
H18C H 0.2720 0.5689 0.0932 0.105 Uiso 1 1 calc R U
C18B C 0.5887(10) 0.5159(6) 0.0754(3) 0.073(3) Uani 1 1 d . .
H18D H 0.6596 0.4705 0.0885 0.110 Uiso 1 1 calc R U
H18E H 0.6175 0.5899 0.0772 0.110 Uiso 1 1 calc R U
H18F H 0.5680 0.4961 0.0452 0.110 Uiso 1 1 calc R U
C18A C 0.4925(9) 0.5430(5) 0.1467(2) 0.057(2) Uani 1 1 d . .
H18G H 0.4120 0.5377 0.1615 0.086 Uiso 1 1 calc R U
H18H H 0.5212 0.6169 0.1463 0.086 Uiso 1 1 calc R U
H18I H 0.5624 0.5000 0.1618 0.086 Uiso 1 1 calc R U
C14B C 0.4442(6) 0.1742(5) -0.01384(18) 0.0291(13) Uani 1 1 d . .
H14A H 0.4716 0.2478 -0.0170 0.044 Uiso 1 1 calc R U
H14B H 0.4263 0.1420 -0.0424 0.044 Uiso 1 1 calc R U
H14C H 0.5149 0.1349 0.0027 0.044 Uiso 1 1 calc R U
C14A C 0.2010(6) 0.2298(5) -0.01718(19) 0.0330(14) Uani 1 1 d . .
H14D H 0.1185 0.2216 -0.0036 0.049 Uiso 1 1 calc R U
H14E H 0.1900 0.1996 -0.0462 0.049 Uiso 1 1 calc R U
H14F H 0.2228 0.3050 -0.0189 0.049 Uiso 1 1 calc R U

loop_
_atom_site_aniso_label
_atom_site_aniso_U_11
_atom_site_aniso_U_22
_atom_site_aniso_U_33
_atom_site_aniso_U_23
_atom_site_aniso_U_13
_atom_site_aniso_U_12
Au1 0.03029(12) 0.03032(13) 0.02222(12) 0.00382(10) 0.00178(8) 0.00600(12)
Cl1 0.0292(8) 0.0711(13) 0.0356(8) 0.0146(8) 0.0008(6) 0.0045(8)
N5 0.028(2) 0.023(2) 0.022(2) 0.000(2) 0.0051(18) 0.001(2)
C1A 0.033(3) 0.009(3) 0.022(3) -0.001(2) 0.006(2) 0.004(2)
N6 0.048(3) 0.028(3) 0.021(2) 0.006(2) 0.011(2) 0.000(2)
C1C 0.041(4) 0.043(4) 0.038(4) 0.001(3) 0.019(3) -0.013(3)
C1B 0.029(3) 0.044(4) 0.033(3) -0.005(3) 0.011(2) -0.010(3)
C1D 0.066(5) 0.038(4) 0.030(3) 0.010(3) 0.013(3) 0.005(4)
C2' 0.032(3) 0.027(3) 0.021(3) -0.004(2) 0.003(2) 0.002(3)
C5* 0.032(3) 0.061(5) 0.030(3) -0.003(3) -0.002(3) -0.005(3)
N3 0.041(3) 0.023(3) 0.025(3) -0.004(2) 0.008(2) -0.006(2)
N3B 0.075(4) 0.028(3) 0.050(4) 0.004(3) 0.035(3) -0.009(3)
C3* 0.070(5) 0.044(5) 0.054(5) -0.015(4) 0.033(4) -0.027(4)
C4* 0.043(4) 0.083(6) 0.039(4) -0.015(4) 0.015(3) -0.029(4)
N1 0.032(3) 0.037(3) 0.021(2) -0.004(2) 0.006(2) -0.006(2)
N2 0.047(3) 0.038(3) 0.027(3) -0.009(2) 0.006(2) -0.012(3)
C3' 0.054(5) 0.080(6) 0.034(4) -0.022(4) 0.007(3) -0.033(4)
C4' 0.038(4) 0.154(10) 0.054(5) -0.039(6) 0.000(4) -0.015(6)
C5' 0.035(4) 0.111(7) 0.048(4) -0.025(5) 0.003(3) 0.006(5)
C4 0.018(3) 0.027(3) 0.023(3) -0.001(2) 0.003(2) 0.002(2)
C3 0.017(3) 0.021(3) 0.029(3) -0.006(2) 0.003(2) 0.002(2)
C2 0.015(2) 0.028(4) 0.027(3) -0.005(2) 0.001(2) 0.005(2)
C1 0.017(3) 0.034(3) 0.018(3) 0.001(2) 0.002(2) 0.007(2)
C8 0.036(3) 0.028(4) 0.031(3) 0.004(2) 0.011(3) 0.007(3)
C7 0.042(3) 0.015(3) 0.038(3) -0.001(2) 0.014(3) 0.003(3)
C6 0.041(3) 0.020(3) 0.028(3) -0.004(2) 0.009(3) -0.010(3)
C5 0.026(3) 0.023(3) 0.024(3) -0.002(2) 0.007(2) 0.002(2)
C9C 0.024(3) 0.026(3) 0.018(3) 0.002(2) 0.004(2) 0.003(2)
C13 0.022(3) 0.025(3) 0.026(3) -0.001(2) 0.006(2) 0.004(2)
C12 0.023(3) 0.013(3) 0.028(3) 0.000(2) 0.006(2) 0.004(2)
C11 0.015(2) 0.025(3) 0.019(3) -0.003(2) 0.003(2) 0.003(2)
C10 0.015(2) 0.028(3) 0.023(3) -0.001(2) 0.004(2) 0.003(2)
O1 0.032(2) 0.019(2) 0.0198(18) -0.0023(15) 0.0014(15) -0.0045(17)
C15 0.024(3) 0.040(4) 0.024(3) -0.007(3) 0.000(2) 0.003(3)
C16A 0.052(4) 0.037(4) 0.038(4) -0.014(3) 0.005(3) -0.002(3)
C16B 0.035(3) 0.069(5) 0.039(4) -0.023(4) -0.015(3) 0.011(4)
C16C 0.033(3) 0.056(5) 0.033(3) -0.017(3) 0.006(3) 0.002(3)
C17 0.064(5) 0.022(3) 0.046(4) -0.001(3) 0.013(3) -0.001(3)
C18C 0.108(7) 0.028(4) 0.074(6) 0.009(4) 0.004(5) 0.015(5)
C18B 0.106(7) 0.031(4) 0.090(7) -0.007(4) 0.048(6) -0.020(5)
C18A 0.099(6) 0.015(3) 0.059(5) -0.013(3) 0.017(4) -0.003(4)
C14B 0.029(3) 0.032(4) 0.027(3) 0.001(2) 0.007(2) 0.001(3)
C14A 0.035(3) 0.031(4) 0.032(3) 0.008(3) 0.000(3) 0.004(3)

loop_
_atom_type_symbol
_atom_type_description
_atom_type_scat_dispersion_real
_atom_type_scat_dispersion_imag
_atom_type_scat_source
C C 0.0033 0.0016 'International Tables Vol C Tables 4.2.6.8 and 6.1.1.4'
H H 0.0000 0.0000 'International Tables Vol C Tables 4.2.6.8 and 6.1.1.4'
N N 0.0061 0.0033 'International Tables Vol C Tables 4.2.6.8 and 6.1.1.4'
O O 0.0106 0.0060 'International Tables Vol C Tables 4.2.6.8 and 6.1.1.4'
Cl Cl 0.1484 0.1585 'International Tables Vol C Tables 4.2.6.8 and 6.1.1.4'
Au Au -2.0133 8.8022 'International Tables Vol C Tables 4.2.6.8 and 6.1.1.4'

loop_
_geom_angle_atom_site_label_1
_geom_angle_atom_site_label_2
_geom_angle_atom_site_label_3
_geom_angle
C1A Au1 Cl1 177.56(15)
C1A N5 C1B 109.0(5)
C1A N5 C4 128.0(5)
C1B N5 C4 122.9(4)
N6 C1A N5 105.9(5)
N6 C1A Au1 126.5(4)
N5 C1A Au1 127.5(4)
C1A N6 C1C 110.4(5)
C1A N6 C1D 124.8(5)
C1C N6 C1D 124.7(5)
C1B C1C N6 108.2(5)
C1B C1C H1C 125.9
N6 C1C H1C 125.9
C1C C1B N5 106.4(5)
C1C C1B H1B 126.8
N5 C1B H1B 126.8
N6 C1D H1DA 109.5
N6 C1D H1DB 109.5
H1DA C1D H1DB 109.5
N6 C1D H1DC 109.5
H1DA C1D H1DC 109.5
H1DB C1D H1DC 109.5
N3 C2' N1 110.6(4)
N3 C2' C5 112.8(4)
N1 C2' C5 112.7(5)
N3 C2' H2' 106.8
N1 C2' H2' 106.8
C5 C2' H2' 106.8
N3 C5* C4* 106.3(7)
N3 C5* H5* 126.8
C4* C5* H5* 126.8
C5* N3 N3B 112.9(5)
C5* N3 C2' 128.9(5)
N3B N3 C2' 117.7(5)
C3* N3B N3 103.8(6)
N3B C3* C4* 112.5(7)
N3B C3* H3* 123.8
C4* C3* H3* 123.8
C5* C4* C3* 104.5(7)
C5* C4* H4* 127.7
C3* C4* H4* 127.7
C5' N1 N2 113.0(5)
C5' N1 C2' 124.9(6)
N2 N1 C2' 121.9(5)
C3' N2 N1 103.5(6)
N2 C3' C4' 112.2(6)
N2 C3' H3' 123.9
C4' C3' H3' 123.9
C3' C4' C5' 105.2(7)
C3' C4' H4' 127.4
C5' C4' H4' 127.4
N1 C5' C4' 106.2(7)
N1 C5' H5' 126.9
C4' C5' H5' 126.9
C11 C4 C3 120.7(5)
C11 C4 N5 120.1(5)
C3 C4 N5 118.9(5)
C4 C3 C2 120.2(5)
C4 C3 H3 119.9
C2 C3 H3 119.9
C1 C2 C3 118.0(5)
C1 C2 C15 120.1(5)
C3 C2 C15 121.9(5)
C2 C1 C10 123.4(5)
C2 C1 H1 118.3
C10 C1 H1 118.3
C13 C8 C7 123.6(5)
C13 C8 H8 118.2
C7 C8 H8 118.2
C6 C7 C8 116.6(5)
C6 C7 C17 122.6(5)
C8 C7 C17 120.7(5)
C5 C6 C7 122.0(5)
C5 C6 H6 119.0
C7 C6 H6 119.0
C6 C5 C12 118.4(5)
C6 C5 C2' 123.4(5)
C12 C5 C2' 117.9(5)
C10 C9C C14B 108.4(4)
C10 C9C C13 110.2(4)
C14B C9C C13 108.1(4)
C10 C9C C14A 109.5(4)
C14B C9C C14A 109.3(4)
C13 C9C C14A 111.1(5)
C8 C13 C12 116.8(5)
C8 C13 C9C 121.1(5)
C12 C13 C9C 121.9(5)
O1 C12 C5 114.0(4)
O1 C12 C13 123.5(5)
C5 C12 C13 122.5(5)
C4 C11 O1 115.7(4)
C4 C11 C10 120.5(5)
O1 C11 C10 123.7(5)
C11 C10 C1 117.1(5)
C11 C10 C9C 121.7(5)
C1 C10 C9C 121.2(5)
C12 O1 C11 118.5(4)
C16A C15 C16B 109.0(5)
C16A C15 C16C 108.7(5)
C16B C15 C16C 108.6(5)
C16A C15 C2 112.1(5)
C16B C15 C2 108.1(5)
C16C C15 C2 110.3(5)
C15 C16A H16A 109.5
C15 C16A H16B 109.5
H16A C16A H16B 109.5
C15 C16A H16C 109.5
H16A C16A H16C 109.5
H16B C16A H16C 109.5
C15 C16B H16D 109.5
C15 C16B H16E 109.5
H16D C16B H16E 109.5
C15 C16B H16F 109.5
H16D C16B H16F 109.5
H16E C16B H16F 109.5
C15 C16C H16G 109.5
C15 C16C H16H 109.5
H16G C16C H16H 109.5
C15 C16C H16I 109.5
H16G C16C H16I 109.5
H16H C16C H16I 109.5
C18B C17 C7 108.9(6)
C18B C17 C18A 109.7(7)
C7 C17 C18A 111.5(5)
C18B C17 C18C 108.6(7)
C7 C17 C18C 109.4(6)
C18A C17 C18C 108.7(6)
C17 C18C H18A 109.5
C17 C18C H18B 109.5
H18A C18C H18B 109.5
C17 C18C H18C 109.5
H18A C18C H18C 109.5
H18B C18C H18C 109.5
C17 C18B H18D 109.5
C17 C18B H18E 109.5
H18D C18B H18E 109.5
C17 C18B H18F 109.5
H18D C18B H18F 109.5
H18E C18B H18F 109.5
C17 C18A H18G 109.5
C17 C18A H18H 109.5
H18G C18A H18H 109.5
C17 C18A H18I 109.5
H18G C18A H18I 109.5
H18H C18A H18I 109.5
C9C C14B H14A 109.5
C9C C14B H14B 109.5
H14A C14B H14B 109.5
C9C C14B H14C 109.5
H14A C14B H14C 109.5
H14B C14B H14C 109.5
C9C C14A H14D 109.5
C9C C14A H14E 109.5
H14D C14A H14E 109.5
C9C C14A H14F 109.5
H14D C14A H14F 109.5
H14E C14A H14F 109.5

loop_
_geom_bond_atom_site_label_1
_geom_bond_atom_site_label_2
_geom_bond_distance
Au1 C1A 1.999(6)
Au1 Cl1 2.2860(16)
N5 C1A 1.364(7)
N5 C1B 1.390(7)
N5 C4 1.425(7)
C1A N6 1.317(7)
N6 C1C 1.370(8)
N6 C1D 1.456(7)
C1C C1B 1.321(9)
C1C H1C 0.9300
C1B H1B 0.9300
C1D H1DA 0.9600
C1D H1DB 0.9600
C1D H1DC 0.9600
C2' N3 1.455(7)
C2' N1 1.466(7)
C2' C5 1.515(8)
C2' H2' 0.9800
C5* N3 1.332(8)
C5* C4* 1.373(9)
C5* H5* 0.9300
N3 N3B 1.347(7)
N3B C3* 1.315(9)
C3* C4* 1.383(11)
C3* H3* 0.9300
C4* H4* 0.9300
N1 C5' 1.328(9)
N1 N2 1.352(7)
N2 C3' 1.321(8)
C3' C4' 1.376(12)
C3' H3' 0.9300
C4' C5' 1.366(11)
C4' H4' 0.9300
C5' H5' 0.9300
C4 C11 1.383(8)
C4 C3 1.385(7)
C3 C2 1.386(8)
C3 H3 0.9300
C2 C1 1.380(8)
C2 C15 1.539(7)
C1 C10 1.396(7)
C1 H1 0.9300
C8 C13 1.375(8)
C8 C7 1.402(8)
C8 H8 0.9300
C7 C6 1.399(8)
C7 C17 1.540(8)
C6 C5 1.370(8)
C6 H6 0.9300
C5 C12 1.394(7)
C9C C10 1.525(8)
C9C C14B 1.538(7)
C9C C13 1.531(7)
C9C C14A 1.539(7)
C13 C12 1.384(7)
C12 O1 1.377(6)
C11 O1 1.375(6)
C11 C10 1.391(7)
C15 C16A 1.530(9)
C15 C16B 1.544(8)
C15 C16C 1.535(8)
C16A H16A 0.9600
C16A H16B 0.9600
C16A H16C 0.9600
C16B H16D 0.9600
C16B H16E 0.9600
C16B H16F 0.9600
C16C H16G 0.9600
C16C H16H 0.9600
C16C H16I 0.9600
C17 C18B 1.515(11)
C17 C18A 1.523(9)
C17 C18C 1.546(10)
C18C H18A 0.9600
C18C H18B 0.9600
C18C H18C 0.9600
C18B H18D 0.9600
C18B H18E 0.9600
C18B H18F 0.9600
C18A H18G 0.9600
C18A H18H 0.9600
C18A H18I 0.9600
C14B H14A 0.9600
C14B H14B 0.9600
C14B H14C 0.9600
C14A H14D 0.9600
C14A H14E 0.9600
C14A H14F 0.9600

loop_
_geom_torsion_atom_site_label_1
_geom_torsion_atom_site_label_2
_geom_torsion_atom_site_label_3
_geom_torsion_atom_site_label_4
_geom_torsion
C1B N5 C1A N6 0.8(6)
C4 N5 C1A N6 179.8(5)
C1B N5 C1A Au1 -179.2(4)
C4 N5 C1A Au1 -0.2(8)
N5 C1A N6 C1C -0.9(6)
Au1 C1A N6 C1C 179.1(4)
N5 C1A N6 C1D -178.8(5)
Au1 C1A N6 C1D 1.2(8)
C1A N6 C1C C1B 0.7(7)
C1D N6 C1C C1B 178.7(6)
N6 C1C C1B N5 -0.2(7)
C1A N5 C1B C1C -0.3(7)
C4 N5 C1B C1C -179.4(5)
C4* C5* N3 N3B -0.3(7)
C4* C5* N3 C2' 171.4(5)
N1 C2' N3 C5* 118.9(6)
C5 C2' N3 C5* -8.4(8)
N1 C2' N3 N3B -69.8(7)
C5 C2' N3 N3B 162.9(5)
C5* N3 N3B C3* -0.1(7)
C2' N3 N3B C3* -172.8(5)
N3 N3B C3* C4* 0.4(8)
N3 C5* C4* C3* 0.5(8)
N3B C3* C4* C5* -0.6(9)
N3 C2' N1 C5' 134.2(7)
C5 C2' N1 C5' -98.5(8)
N3 C2' N1 N2 -52.0(7)
C5 C2' N1 N2 75.3(6)
C5' N1 N2 C3' -0.9(8)
C2' N1 N2 C3' -175.5(6)
N1 N2 C3' C4' 0.9(9)
N2 C3' C4' C5' -0.6(11)
N2 N1 C5' C4' 0.6(10)
C2' N1 C5' C4' 175.0(7)
C3' C4' C5' N1 -0.1(11)
C1A N5 C4 C11 -67.3(7)
C1B N5 C4 C11 111.7(6)
C1A N5 C4 C3 117.5(6)
C1B N5 C4 C3 -63.5(7)
C11 C4 C3 C2 -0.8(8)
N5 C4 C3 C2 174.4(5)
C4 C3 C2 C1 -1.2(7)
C4 C3 C2 C15 177.9(5)
C3 C2 C1 C10 1.2(8)
C15 C2 C1 C10 -177.9(5)
C13 C8 C7 C6 1.1(9)
C13 C8 C7 C17 177.8(6)
C8 C7 C6 C5 -1.5(9)
C17 C7 C6 C5 -178.2(6)
C7 C6 C5 C12 -0.5(9)
C7 C6 C5 C2' 174.1(5)
N3 C2' C5 C6 104.4(6)
N1 C2' C5 C6 -21.8(8)
N3 C2' C5 C12 -80.9(6)
N1 C2' C5 C12 152.9(5)
C7 C8 C13 C12 1.4(9)
C7 C8 C13 C9C -173.6(5)
C10 C9C C13 C8 -177.9(5)
C14B C9C C13 C8 63.7(7)
C14A C9C C13 C8 -56.3(7)
C10 C9C C13 C12 7.4(7)
C14B C9C C13 C12 -111.0(6)
C14A C9C C13 C12 129.0(5)
C6 C5 C12 O1 -177.8(5)
C2' C5 C12 O1 7.3(7)
C6 C5 C12 C13 3.2(8)
C2' C5 C12 C13 -171.8(5)
C8 C13 C12 O1 177.5(5)
C9C C13 C12 O1 -7.6(8)
C8 C13 C12 C5 -3.5(8)
C9C C13 C12 C5 171.3(5)
C3 C4 C11 O1 -179.0(4)
N5 C4 C11 O1 6.0(7)
C3 C4 C11 C10 2.9(8)
N5 C4 C11 C10 -172.2(5)
C4 C11 C10 C1 -2.8(7)
O1 C11 C10 C1 179.2(4)
C4 C11 C10 C9C 177.8(5)
O1 C11 C10 C9C -0.2(8)
C2 C1 C10 C11 0.8(8)
C2 C1 C10 C9C -179.8(5)
C14B C9C C10 C11 114.5(5)
C13 C9C C10 C11 -3.7(7)
C14A C9C C10 C11 -126.2(5)
C14B C9C C10 C1 -64.8(6)
C13 C9C C10 C1 177.0(5)
C14A C9C C10 C1 54.4(6)
C5 C12 O1 C11 -176.0(4)
C13 C12 O1 C11 3.0(7)
C4 C11 O1 C12 -177.1(4)
C10 C11 O1 C12 1.0(7)
C1 C2 C15 C16A 176.9(5)
C3 C2 C15 C16A -2.2(7)
C1 C2 C15 C16B -63.0(7)
C3 C2 C15 C16B 117.9(6)
C1 C2 C15 C16C 55.6(7)
C3 C2 C15 C16C -123.5(6)
C6 C7 C17 C18B 112.1(7)
C8 C7 C17 C18B -64.5(8)
C6 C7 C17 C18A -9.2(9)
C8 C7 C17 C18A 174.3(6)
C6 C7 C17 C18C -129.3(7)
C8 C7 C17 C18C 54.1(8)
